data_4349898
loop_
_publ_author_name
'Parmar, Bhavesh'
'Patel, Parth'
'Murali, Vishnu'
'Rachuri, Yadagiri'
'Kureshy, Rukhsana I.'
'Khan, Noor-ul H.'
'Suresh, Eringathodi'

_publ_section_title
;
 Efficient heterogeneous catalysis by dual ligand Zn(ii)/Cd(ii) MOFs for
 the Knoevenagel condensation reaction: adaptable synthetic routes,
 characterization, crystal structures and luminescence studies
;
_journal_issue 10
_journal_name_full 'Inorganic Chemistry Frontiers'
_journal_page_first 2630
_journal_paper_doi 10.1039/C8QI00744F
_journal_volume 5
_journal_year 2018
_chemical_formula_sum 'C26 H32 N4 O7 Zn'
_chemical_formula_weight 577.92
_space_group_crystal_system triclinic
_space_group_IT_number 2
_space_group_name_Hall '-P 1'
_space_group_name_H-M_alt 'P -1'
_atom_sites_solution_hydrogens mixed
_audit_creation_method SHELXL-2017/1
_audit_update_record
;
2018-06-18 deposited with the CCDC.
2018-08-30 downloaded from the CCDC.
;
_cell_angle_alpha 64.8290(10)
_cell_angle_beta 72.1130(10)
_cell_angle_gamma 77.227(2)
_cell_formula_units_Z 2
_cell_length_a 9.4511(9)
_cell_length_b 12.3922(12)
_cell_length_c 12.6894(12)
_cell_measurement_reflns_used 5084
_cell_measurement_temperature 150(2)
_cell_measurement_theta_max 27.80
_cell_measurement_theta_min 2.28
_cell_volume 1273.0(2)
_computing_cell_refinement 'BRUKER SMART'
_computing_data_collection 'BRUKER SMART'
_computing_data_reduction 'BRUKER SAINT'
_computing_molecular_graphics 'Bruker SHELXTL'
_computing_publication_material 'Bruker SHELXTL'
_computing_structure_refinement 'SHELXL-2017/1 (Sheldrick, 2017)'
_computing_structure_solution 'Bruker SHELXTL'
_diffrn_ambient_temperature 150(2)
_diffrn_measured_fraction_theta_full 0.987
_diffrn_measured_fraction_theta_max 0.984
_diffrn_measurement_device_type 'BRUKER SMART APEX CCD DIFFRACTOMETER'
_diffrn_measurement_method 'OMEGA-PHI SCAN'
_diffrn_radiation_type MoK\a
_diffrn_radiation_wavelength 0.71073
_diffrn_reflns_av_R_equivalents 0.0203
_diffrn_reflns_av_unetI/netI 0.0316
_diffrn_reflns_Laue_measured_fraction_full 0.987
_diffrn_reflns_Laue_measured_fraction_max 0.984
_diffrn_reflns_limit_h_max 11
_diffrn_reflns_limit_h_min -11
_diffrn_reflns_limit_k_max 15
_diffrn_reflns_limit_k_min -14
_diffrn_reflns_limit_l_max 15
_diffrn_reflns_limit_l_min -15
_diffrn_reflns_number 9820
_diffrn_reflns_point_group_measured_fraction_full 0.987
_diffrn_reflns_point_group_measured_fraction_max 0.984
_diffrn_reflns_theta_full 25.242
_diffrn_reflns_theta_max 25.999
_diffrn_reflns_theta_min 2.026
_diffrn_source 'fine-focus sealed tube'
_exptl_absorpt_coefficient_mu 1.019
_exptl_absorpt_correction_T_max 0.9139
_exptl_absorpt_correction_T_min 0.8705
_exptl_absorpt_correction_type multi-scan
_exptl_absorpt_process_details 'BRUKER SADABS'
_exptl_crystal_colour colourless
_exptl_crystal_density_diffrn 1.508
_exptl_crystal_density_method 'not measured'
_exptl_crystal_description plates
_exptl_crystal_F_000 604
_exptl_crystal_size_max 0.140
_exptl_crystal_size_mid 0.130
_exptl_crystal_size_min 0.090
_refine_diff_density_max 3.330
_refine_diff_density_min -0.643
_refine_diff_density_rms 0.112
_refine_ls_extinction_method none
_refine_ls_goodness_of_fit_ref 1.059
_refine_ls_hydrogen_treatment mixed
_refine_ls_matrix_type full
_refine_ls_number_parameters 355
_refine_ls_number_reflns 4924
_refine_ls_number_restraints 6
_refine_ls_restrained_S_all 1.059
_refine_ls_R_factor_all 0.0662
_refine_ls_R_factor_gt 0.0623
_refine_ls_shift/su_max 0.000
_refine_ls_shift/su_mean 0.000
_refine_ls_structure_factor_coef Fsqd
_refine_ls_weighting_details 'w=1/[\s^2^(Fo^2^)+(0.1137P)^2^+2.2438P] where P=(Fo^2^+2Fc^2^)/3'
_refine_ls_weighting_scheme calc
_refine_ls_wR_factor_gt 0.1797
_refine_ls_wR_factor_ref 0.1841
_reflns_Friedel_coverage 0.000
_reflns_number_gt 4491
_reflns_number_total 4924
_reflns_threshold_expression 'I > 2\s(I)'
_cod_data_source_file c8qi00744f2.cif
_cod_data_source_block bjp123m_1
_cod_depositor_comments
;
The following automatic conversions were performed:

data item '_exptl_absorpt_correction_type' value 'MULTI-SCAN' was
changed to 'multi-scan' in accordance with the
/home/saulius/struct/COD-crude-data/automatic-downloads/DataCite-retrospective/RSC/depositions/lib/dictionaries/cif_core.dic
dictionary named 'cif_core.dic' version 2.4.2 last updated on
2011-04-26.

Automatic conversion script
Id: cif_fix_values 6909 2019-04-08 15:41:33Z antanas 
;
_cod_database_code 4349898
_shelx_shelxl_version_number 2017/1
_shelx_space_group_comment
;
The symmetry employed for this shelxl refinement is uniquely defined
by the following loop, which should always be used as a source of
symmetry information in preference to the above space-group names.
They are only intended as comments.
;
_shelx_estimated_absorpt_t_min 0.871
_shelx_estimated_absorpt_t_max 0.914

loop_
_space_group_symop_operation_xyz
'x, y, z'
'-x, -y, -z'

loop_
_atom_site_label
_atom_site_type_symbol
_atom_site_fract_x
_atom_site_fract_y
_atom_site_fract_z
_atom_site_U_iso_or_equiv
_atom_site_adp_type
_atom_site_occupancy
_atom_site_site_symmetry_order
_atom_site_calc_flag
_atom_site_refinement_flags_posn
_atom_site_refinement_flags_adp
Zn1 Zn 0.19360(4) 0.38803(4) 0.47577(4) 0.03083(19) Uani 1 1 d . .
N1 N 0.0507(4) 0.2608(3) 0.6265(3) 0.0362(7) Uani 1 1 d . .
N2 N -0.2904(4) -0.0551(3) 0.9291(3) 0.0425(8) Uani 1 1 d . .
H2 H -0.283674 -0.057213 0.859276 0.051 Uiso 1 1 calc R U
N3 N -0.3646(4) -0.1364(3) 1.0341(3) 0.0452(9) Uani 1 1 d . .
N4 N -0.6665(4) -0.4817(3) 1.3272(3) 0.0361(7) Uani 1 1 d . .
O1 O 0.3898(4) 0.2758(3) 0.5301(3) 0.0501(8) Uani 1 1 d . .
O2 O 0.3297(4) 0.2511(3) 0.3900(3) 0.0537(8) Uani 1 1 d . .
O3 O 0.8240(4) 0.5171(3) 0.4236(3) 0.0475(8) Uani 1 1 d . .
O4 O 1.0533(3) 0.4352(3) 0.3681(3) 0.0419(7) Uani 1 1 d . .
O5 O -0.2408(10) 0.0344(8) 1.0312(6) 0.142(3) Uani 1 1 d . .
O7 O 0.3297(4) 0.0816(4) 0.2883(4) 0.0630(10) Uani 1 1 d D .
O8 O 0.4168(6) 0.0678(4) 0.7450(4) 0.0840(14) Uani 1 1 d D .
H7C H 0.318(5) 0.122(4) 0.337(4) 0.050 Uiso 1 1 d D U
H7D H 0.419(4) 0.033(4) 0.281(4) 0.050 Uiso 1 1 d D U
H8C H 0.417(5) 0.139(3) 0.676(3) 0.050 Uiso 1 1 d D U
H8D H 0.321(3) 0.062(4) 0.796(3) 0.050 Uiso 1 1 d D U
C1 C 0.4187(5) 0.2294(4) 0.4535(4) 0.0412(10) Uani 1 1 d . .
C2 C 0.5621(5) 0.1491(4) 0.4388(4) 0.0392(9) Uani 1 1 d . .
H2A H 0.540817 0.080803 0.427049 0.047 Uiso 1 1 calc R U
H2B H 0.595082 0.116078 0.514482 0.047 Uiso 1 1 calc R U
C3 C 0.6934(4) 0.2086(3) 0.3340(3) 0.0317(8) Uani 1 1 d . .
C4 C 0.7264(4) 0.3220(3) 0.3394(3) 0.0284(7) Uani 1 1 d . .
H4A H 0.746471 0.301796 0.418197 0.034 Uiso 1 1 calc R U
H4B H 0.637941 0.382339 0.331385 0.034 Uiso 1 1 calc R U
C5 C 0.8625(4) 0.3751(3) 0.2385(3) 0.0292(7) Uani 1 1 d . .
C6 C 0.9992(4) 0.2813(4) 0.2500(4) 0.0337(8) Uani 1 1 d . .
H6A H 1.086184 0.314966 0.184211 0.040 Uiso 1 1 calc R U
H6B H 1.023940 0.260718 0.327131 0.040 Uiso 1 1 calc R U
C7 C 0.9680(4) 0.1685(4) 0.2443(4) 0.0376(9) Uani 1 1 d . .
H7 H 1.057546 0.107855 0.253158 0.045 Uiso 1 1 calc R U
C8 C 0.8326(4) 0.1162(4) 0.3459(4) 0.0376(9) Uani 1 1 d . .
H8A H 0.854399 0.094253 0.424445 0.045 Uiso 1 1 calc R U
H8B H 0.813093 0.042664 0.342422 0.045 Uiso 1 1 calc R U
C9 C 0.6607(4) 0.2405(4) 0.2120(4) 0.0373(9) Uani 1 1 d . .
H9A H 0.571711 0.300166 0.202803 0.045 Uiso 1 1 calc R U
H9B H 0.639458 0.167858 0.207936 0.045 Uiso 1 1 calc R U
C10 C 0.7969(5) 0.2924(4) 0.1102(4) 0.0408(9) Uani 1 1 d . .
H10 H 0.775123 0.313683 0.031012 0.049 Uiso 1 1 calc R U
C11 C 0.9330(5) 0.1990(5) 0.1238(4) 0.0448(10) Uani 1 1 d . .
H11A H 1.020164 0.230922 0.057219 0.054 Uiso 1 1 calc R U
H11B H 0.912479 0.125721 0.120451 0.054 Uiso 1 1 calc R U
C12 C 0.8266(5) 0.4049(4) 0.1175(3) 0.0373(9) Uani 1 1 d . .
H12A H 0.737548 0.464595 0.108858 0.045 Uiso 1 1 calc R U
H12B H 0.911730 0.440464 0.050745 0.045 Uiso 1 1 calc R U
C13 C 0.8918(4) 0.4923(3) 0.2389(3) 0.0337(8) Uani 1 1 d . .
H13A H 0.977223 0.524780 0.170788 0.040 Uiso 1 1 calc R U
H13B H 0.803067 0.551354 0.225142 0.040 Uiso 1 1 calc R U
C14 C 0.9255(4) 0.4804(3) 0.3535(3) 0.0313(8) Uani 1 1 d . .
C15 C 0.0606(5) 0.2334(4) 0.7379(4) 0.0434(10) Uani 1 1 d . .
H15 H 0.134884 0.266548 0.747798 0.052 Uiso 1 1 calc R U
C16 C -0.0301(6) 0.1600(4) 0.8392(4) 0.0463(10) Uani 1 1 d . .
H16 H -0.019987 0.145109 0.916502 0.056 Uiso 1 1 calc R U
C17 C -0.1366(5) 0.1079(4) 0.8271(4) 0.0385(9) Uani 1 1 d . .
C18 C -0.1474(5) 0.1332(4) 0.7125(4) 0.0416(9) Uani 1 1 d . .
H18 H -0.218216 0.098440 0.700533 0.050 Uiso 1 1 calc R U
C19 C -0.0526(5) 0.2102(4) 0.6152(4) 0.0430(10) Uani 1 1 d . .
H19 H -0.061540 0.227938 0.536755 0.052 Uiso 1 1 calc R U
C20 C -0.2302(5) 0.0255(4) 0.9371(4) 0.0412(9) Uani 1 1 d . .
C21 C -0.4120(6) -0.2225(4) 1.0214(4) 0.0489(11) Uani 1 1 d . .
H21 H -0.392274 -0.227015 0.945278 0.059 Uiso 1 1 calc R U
C22 C -0.4971(5) -0.3114(4) 1.1317(4) 0.0414(9) Uani 1 1 d . .
C23 C -0.5103(5) -0.3239(4) 1.2481(4) 0.0464(10) Uani 1 1 d . .
H23 H -0.461136 -0.274425 1.262756 0.056 Uiso 1 1 calc R U
C24 C -0.5958(5) -0.4091(4) 1.3425(4) 0.0420(9) Uani 1 1 d . .
H24 H -0.604733 -0.416424 1.421797 0.050 Uiso 1 1 calc R U
C25 C -0.6499(5) -0.4720(4) 1.2148(4) 0.0430(10) Uani 1 1 d . .
H25 H -0.697696 -0.524418 1.202925 0.052 Uiso 1 1 calc R U
C26 C -0.5674(5) -0.3902(4) 1.1166(4) 0.0441(10) Uani 1 1 d . .
H26 H -0.557815 -0.386879 1.038561 0.053 Uiso 1 1 calc R U

loop_
_atom_site_aniso_label
_atom_site_aniso_U_11
_atom_site_aniso_U_22
_atom_site_aniso_U_33
_atom_site_aniso_U_23
_atom_site_aniso_U_13
_atom_site_aniso_U_12
Zn1 0.0277(3) 0.0333(3) 0.0301(3) -0.01251(19) -0.00091(18) -0.00862(18)
N1 0.0350(17) 0.0367(17) 0.0339(17) -0.0113(14) -0.0024(14) -0.0113(14)
N2 0.0416(19) 0.0411(19) 0.0307(17) -0.0054(15) 0.0039(15) -0.0124(15)
N3 0.0388(19) 0.042(2) 0.0388(19) -0.0065(16) 0.0039(15) -0.0107(16)
N4 0.0330(17) 0.0370(17) 0.0330(17) -0.0086(14) -0.0026(14) -0.0110(14)
O1 0.0442(17) 0.0438(17) 0.0488(18) -0.0180(15) 0.0078(14) -0.0054(14)
O2 0.0340(16) 0.0505(19) 0.067(2) -0.0169(16) -0.0065(16) -0.0057(14)
O3 0.0422(17) 0.0557(19) 0.0521(18) -0.0351(16) 0.0086(14) -0.0181(14)
O4 0.0367(15) 0.0541(18) 0.0413(16) -0.0218(14) -0.0122(13) -0.0063(13)
O5 0.168(7) 0.162(7) 0.097(5) -0.047(4) 0.003(4) -0.078(6)
O7 0.052(2) 0.072(3) 0.074(3) -0.036(2) -0.0117(19) -0.0135(18)
O8 0.095(3) 0.057(2) 0.067(3) -0.008(2) -0.002(2) -0.003(2)
C1 0.030(2) 0.0292(19) 0.045(2) -0.0029(17) 0.0056(17) -0.0103(16)
C2 0.033(2) 0.0307(19) 0.042(2) -0.0089(17) 0.0020(17) -0.0068(16)
C3 0.0271(18) 0.0304(18) 0.0349(19) -0.0124(15) -0.0016(15) -0.0067(14)
C4 0.0269(17) 0.0288(17) 0.0270(17) -0.0107(14) -0.0015(14) -0.0051(14)
C5 0.0279(18) 0.0322(18) 0.0259(17) -0.0104(14) -0.0022(14) -0.0081(14)
C6 0.0252(17) 0.043(2) 0.036(2) -0.0202(17) -0.0042(15) -0.0045(15)
C7 0.0274(18) 0.047(2) 0.044(2) -0.0278(19) -0.0036(16) -0.0013(16)
C8 0.035(2) 0.034(2) 0.044(2) -0.0189(17) -0.0060(17) -0.0009(16)
C9 0.0314(19) 0.045(2) 0.040(2) -0.0186(18) -0.0077(17) -0.0092(17)
C10 0.037(2) 0.059(3) 0.033(2) -0.0212(19) -0.0069(17) -0.0140(19)
C11 0.037(2) 0.063(3) 0.045(2) -0.037(2) 0.0017(18) -0.009(2)
C12 0.034(2) 0.049(2) 0.0264(18) -0.0104(16) -0.0049(16) -0.0126(17)
C13 0.0344(19) 0.0331(19) 0.0327(19) -0.0105(15) -0.0065(16) -0.0088(15)
C14 0.0333(19) 0.0295(18) 0.0295(18) -0.0102(14) 0.0020(15) -0.0166(15)
C15 0.048(2) 0.044(2) 0.040(2) -0.0116(18) -0.0108(19) -0.0180(19)
C16 0.059(3) 0.045(2) 0.033(2) -0.0088(18) -0.008(2) -0.020(2)
C17 0.037(2) 0.0305(19) 0.039(2) -0.0100(16) 0.0000(17) -0.0076(16)
C18 0.042(2) 0.041(2) 0.039(2) -0.0090(18) -0.0061(18) -0.0192(18)
C19 0.051(2) 0.046(2) 0.032(2) -0.0104(18) -0.0061(18) -0.020(2)
C20 0.050(2) 0.045(2) 0.0235(18) -0.0123(17) 0.0016(17) -0.0117(19)
C21 0.050(3) 0.041(2) 0.043(2) -0.0089(19) 0.003(2) -0.015(2)
C22 0.031(2) 0.037(2) 0.043(2) -0.0082(18) 0.0007(17) -0.0061(16)
C23 0.048(2) 0.042(2) 0.048(2) -0.018(2) 0.001(2) -0.019(2)
C24 0.044(2) 0.042(2) 0.039(2) -0.0156(18) -0.0022(18) -0.0144(18)
C25 0.041(2) 0.048(2) 0.039(2) -0.0114(19) -0.0085(18) -0.0162(19)
C26 0.039(2) 0.053(3) 0.034(2) -0.0084(18) -0.0039(18) -0.0144(19)

loop_
_atom_type_symbol
_atom_type_description
_atom_type_scat_dispersion_real
_atom_type_scat_dispersion_imag
_atom_type_scat_source
C C 0.0033 0.0016 'International Tables Vol C Tables 4.2.6.8 and 6.1.1.4'
H H 0.0000 0.0000 'International Tables Vol C Tables 4.2.6.8 and 6.1.1.4'
N N 0.0061 0.0033 'International Tables Vol C Tables 4.2.6.8 and 6.1.1.4'
O O 0.0106 0.0060 'International Tables Vol C Tables 4.2.6.8 and 6.1.1.4'
Zn Zn 0.2839 1.4301 'International Tables Vol C Tables 4.2.6.8 and 6.1.1.4'

loop_
_geom_angle_atom_site_label_1
_geom_angle_atom_site_label_2
_geom_angle_atom_site_label_3
_geom_angle
_geom_angle_site_symmetry_1
_geom_angle_site_symmetry_3
O4 Zn1 O3 119.69(14) 1_455 2_666
O4 Zn1 O1 146.80(13) 1_455 .
O3 Zn1 O1 93.24(14) 2_666 .
O4 Zn1 N4 86.48(13) 1_455 1_664
O3 Zn1 N4 88.64(13) 2_666 1_664
O1 Zn1 N4 90.53(12) . 1_664
O4 Zn1 N1 93.59(13) 1_455 .
O3 Zn1 N1 90.11(13) 2_666 .
O1 Zn1 N1 90.18(12) . .
N4 Zn1 N1 178.60(12) 1_664 .
O4 Zn1 O2 89.10(12) 1_455 .
O3 Zn1 O2 150.20(14) 2_666 .
O1 Zn1 O2 57.70(13) . .
N4 Zn1 O2 85.46(13) 1_664 .
N1 Zn1 O2 95.94(12) . .
C15 N1 C19 116.7(4) . .
C15 N1 Zn1 119.3(3) . .
C19 N1 Zn1 123.9(3) . .
C20 N2 N3 117.2(4) . .
C20 N2 H2 121.4 . .
N3 N2 H2 121.4 . .
C21 N3 N2 114.5(4) . .
C24 N4 C25 117.7(4) . .
C24 N4 Zn1 122.8(3) . 1_446
C25 N4 Zn1 119.4(3) . 1_446
C1 O1 Zn1 94.8(3) . .
C1 O2 Zn1 87.0(3) . .
C14 O3 Zn1 136.8(3) . 2_666
C14 O4 Zn1 145.5(3) . 1_655
H7C O7 H7D 116(3) . .
H8C O8 H8D 110(3) . .
O2 C1 O1 120.1(4) . .
O2 C1 C2 120.7(4) . .
O1 C1 C2 119.2(4) . .
C1 C2 C3 116.0(3) . .
C1 C2 H2A 108.3 . .
C3 C2 H2A 108.3 . .
C1 C2 H2B 108.3 . .
C3 C2 H2B 108.3 . .
H2A C2 H2B 107.4 . .
C9 C3 C4 109.4(3) . .
C9 C3 C8 108.8(3) . .
C4 C3 C8 108.7(3) . .
C9 C3 C2 110.9(3) . .
C4 C3 C2 112.0(3) . .
C8 C3 C2 107.1(3) . .
C3 C4 C5 110.8(3) . .
C3 C4 H4A 109.5 . .
C5 C4 H4A 109.5 . .
C3 C4 H4B 109.5 . .
C5 C4 H4B 109.5 . .
H4A C4 H4B 108.1 . .
C6 C5 C13 112.0(3) . .
C6 C5 C4 109.6(3) . .
C13 C5 C4 111.3(3) . .
C6 C5 C12 108.2(3) . .
C13 C5 C12 107.9(3) . .
C4 C5 C12 107.7(3) . .
C7 C6 C5 110.4(3) . .
C7 C6 H6A 109.6 . .
C5 C6 H6A 109.6 . .
C7 C6 H6B 109.6 . .
C5 C6 H6B 109.6 . .
H6A C6 H6B 108.1 . .
C6 C7 C11 110.0(4) . .
C6 C7 C8 109.8(3) . .
C11 C7 C8 108.7(3) . .
C6 C7 H7 109.5 . .
C11 C7 H7 109.5 . .
C8 C7 H7 109.5 . .
C7 C8 C3 110.2(3) . .
C7 C8 H8A 109.6 . .
C3 C8 H8A 109.6 . .
C7 C8 H8B 109.6 . .
C3 C8 H8B 109.6 . .
H8A C8 H8B 108.1 . .
C3 C9 C10 109.6(3) . .
C3 C9 H9A 109.8 . .
C10 C9 H9A 109.8 . .
C3 C9 H9B 109.8 . .
C10 C9 H9B 109.8 . .
H9A C9 H9B 108.2 . .
C12 C10 C11 110.2(3) . .
C12 C10 C9 108.8(3) . .
C11 C10 C9 109.4(4) . .
C12 C10 H10 109.5 . .
C11 C10 H10 109.5 . .
C9 C10 H10 109.5 . .
C10 C11 C7 109.3(3) . .
C10 C11 H11A 109.8 . .
C7 C11 H11A 109.8 . .
C10 C11 H11B 109.8 . .
C7 C11 H11B 109.8 . .
H11A C11 H11B 108.3 . .
C10 C12 C5 110.9(3) . .
C10 C12 H12A 109.5 . .
C5 C12 H12A 109.5 . .
C10 C12 H12B 109.5 . .
C5 C12 H12B 109.5 . .
H12A C12 H12B 108.0 . .
C14 C13 C5 115.2(3) . .
C14 C13 H13A 108.5 . .
C5 C13 H13A 108.5 . .
C14 C13 H13B 108.5 . .
C5 C13 H13B 108.5 . .
H13A C13 H13B 107.5 . .
O3 C14 O4 125.9(4) . .
O3 C14 C13 117.3(4) . .
O4 C14 C13 116.8(3) . .
N1 C15 C16 123.9(4) . .
N1 C15 H15 118.1 . .
C16 C15 H15 118.1 . .
C15 C16 C17 119.2(4) . .
C15 C16 H16 120.4 . .
C17 C16 H16 120.4 . .
C18 C17 C16 118.1(4) . .
C18 C17 C20 123.3(4) . .
C16 C17 C20 118.6(4) . .
C17 C18 C19 118.8(4) . .
C17 C18 H18 120.6 . .
C19 C18 H18 120.6 . .
N1 C19 C18 123.3(4) . .
N1 C19 H19 118.4 . .
C18 C19 H19 118.4 . .
O5 C20 N2 123.8(5) . .
O5 C20 C17 117.1(5) . .
N2 C20 C17 119.1(4) . .
N3 C21 C22 117.0(4) . .
N3 C21 H21 121.5 . .
C22 C21 H21 121.5 . .
C23 C22 C26 117.5(4) . .
C23 C22 C21 125.4(4) . .
C26 C22 C21 117.1(4) . .
C24 C23 C22 119.2(4) . .
C24 C23 H23 120.4 . .
C22 C23 H23 120.4 . .
N4 C24 C23 123.0(4) . .
N4 C24 H24 118.5 . .
C23 C24 H24 118.5 . .
N4 C25 C26 122.9(4) . .
N4 C25 H25 118.5 . .
C26 C25 H25 118.5 . .
C25 C26 C22 119.6(4) . .
C25 C26 H26 120.2 . .
C22 C26 H26 120.2 . .

loop_
_geom_bond_atom_site_label_1
_geom_bond_atom_site_label_2
_geom_bond_distance
_geom_bond_site_symmetry_2
Zn1 O4 2.015(3) 1_455
Zn1 O3 2.025(3) 2_666
Zn1 O1 2.163(3) .
Zn1 N4 2.175(3) 1_664
Zn1 N1 2.181(3) .
Zn1 O2 2.338(4) .
N1 C15 1.336(6) .
N1 C19 1.341(6) .
N2 C20 1.306(6) .
N2 N3 1.370(5) .
N2 H2 0.8800 .
N3 C21 1.330(6) .
N4 C24 1.336(6) .
N4 C25 1.342(6) .
O1 C1 1.262(6) .
O2 C1 1.250(6) .
O3 C14 1.244(5) .
O4 C14 1.247(5) .
O5 C20 1.217(8) .
O7 H7C 0.910(19) .
O7 H7D 0.928(19) .
O8 H8C 0.941(19) .
O8 H8D 0.932(19) .
C1 C2 1.506(6) .
C2 C3 1.552(5) .
C2 H2A 0.9900 .
C2 H2B 0.9900 .
C3 C9 1.538(5) .
C3 C4 1.539(5) .
C3 C8 1.540(5) .
C4 C5 1.541(5) .
C4 H4A 0.9900 .
C4 H4B 0.9900 .
C5 C6 1.533(5) .
C5 C13 1.539(5) .
C5 C12 1.547(5) .
C6 C7 1.526(6) .
C6 H6A 0.9900 .
C6 H6B 0.9900 .
C7 C11 1.535(6) .
C7 C8 1.537(6) .
C7 H7 1.0000 .
C8 H8A 0.9900 .
C8 H8B 0.9900 .
C9 C10 1.542(6) .
C9 H9A 0.9900 .
C9 H9B 0.9900 .
C10 C12 1.525(6) .
C10 C11 1.527(7) .
C10 H10 1.0000 .
C11 H11A 0.9900 .
C11 H11B 0.9900 .
C12 H12A 0.9900 .
C12 H12B 0.9900 .
C13 C14 1.522(5) .
C13 H13A 0.9900 .
C13 H13B 0.9900 .
C15 C16 1.374(6) .
C15 H15 0.9500 .
C16 C17 1.384(6) .
C16 H16 0.9500 .
C17 C18 1.383(6) .
C17 C20 1.484(6) .
C18 C19 1.391(6) .
C18 H18 0.9500 .
C19 H19 0.9500 .
C21 C22 1.486(6) .
C21 H21 0.9500 .
C22 C23 1.386(7) .
C22 C26 1.399(7) .
C23 C24 1.382(6) .
C23 H23 0.9500 .
C24 H24 0.9500 .
C25 C26 1.366(6) .
C25 H25 0.9500 .
C26 H26 0.9500 .
